data_7052795
loop_
_publ_author_name
'Farra, Ramzi'
'Thiel, Kerstin'
'Winter, Alette'
'Klamroth, Tillmann'
'P\"oppl, Andreas'
'Kelling, Alexandra'
'Schilde, Uwe'
'Taubert, Andreas'
'Strauch, Peter'

_publ_section_title
;
 Tetrahalidocuprates(ii)---structure and EPR spectroscopy. Part 1:
 Tetrabromidocuprates(ii)
;
_journal_issue 12
_journal_name_full 'New Journal of Chemistry'
_journal_page_first 2793
_journal_paper_doi 10.1039/c1nj20271e
_journal_volume 35
_journal_year 2011
_chemical_formula_moiety '2(C19 H18 P), Cu Br4'
_chemical_formula_sum 'C38 H36 Br4 Cu P2'
_chemical_formula_weight 937.79
_chemical_melting_point 402
_chemical_name_systematic
;
Bis(methyltriphenylphosphonium)tetrabromocuprate(II)
;
_space_group_IT_number 9
_symmetry_cell_setting monoclinic
_symmetry_space_group_name_Hall 'C -2yc'
_symmetry_space_group_name_H-M 'C 1 c 1'
_atom_sites_solution_hydrogens geom
_atom_sites_solution_primary direct
_atom_sites_solution_secondary difmap
_audit_creation_method SHELXL-97
_cell_angle_alpha 90.00
_cell_angle_beta 101.553(10)
_cell_angle_gamma 90.00
_cell_formula_units_Z 4
_cell_length_a 8.9966(11)
_cell_length_b 24.702(3)
_cell_length_c 17.481(2)
_cell_measurement_reflns_used 11533
_cell_measurement_temperature 210(2)
_cell_measurement_theta_max 28.74
_cell_measurement_theta_min 1.64
_cell_volume 3806.2(8)
_computing_cell_refinement 'X-AREA (Stoe, 2004)'
_computing_data_collection 'X-AREA (Stoe, 2004)'
_computing_data_reduction 'X-RED (Stoe, 2004)'
_computing_molecular_graphics
;
DIAMOND (Brandenburg, 2005)
;
_computing_structure_refinement 'SHELXL-97 (Sheldrick, 1997)'
_computing_structure_solution 'SHELXS-97 (Sheldrick, 1990)'
_diffrn_ambient_temperature 210(2)
_diffrn_detector 'image plate (34 cm diameter)'
_diffrn_detector_area_resol_mean 6.67
_diffrn_detector_type STOE
_diffrn_measured_fraction_theta_full 1.000
_diffrn_measured_fraction_theta_max 1.000
_diffrn_measurement_details
;
180 frames, exposure time per frame = 5 min
;
_diffrn_measurement_device '2-circle goniometer'
_diffrn_measurement_device_type 'STOE IPDS 2'
_diffrn_measurement_method '\w scan, 1.0 \%'
_diffrn_radiation_monochromator 'plane graphite'
_diffrn_radiation_source 'fine-focus sealed tube'
_diffrn_radiation_type MoK\a
_diffrn_radiation_wavelength 0.71073
_diffrn_reflns_av_R_equivalents 0.0851
_diffrn_reflns_av_sigmaI/netI 0.0750
_diffrn_reflns_limit_h_max 9
_diffrn_reflns_limit_h_min -10
_diffrn_reflns_limit_k_max 29
_diffrn_reflns_limit_k_min -29
_diffrn_reflns_limit_l_max 20
_diffrn_reflns_limit_l_min -20
_diffrn_reflns_number 12264
_diffrn_reflns_theta_full 25.00
_diffrn_reflns_theta_max 25.00
_diffrn_reflns_theta_min 2.03
_exptl_absorpt_coefficient_mu 4.883
_exptl_absorpt_correction_T_max 0.2490
_exptl_absorpt_correction_T_min 0.2275
_exptl_absorpt_correction_type sphere
_exptl_absorpt_process_details 'X-RED (Stoe, 2004)'
_exptl_crystal_colour violet
_exptl_crystal_density_diffrn 1.637
_exptl_crystal_density_method 'not measured'
_exptl_crystal_description needle
_exptl_crystal_F_000 1852
_exptl_crystal_size_max 0.95
_exptl_crystal_size_mid 0.46
_exptl_crystal_size_min 0.16
_refine_diff_density_max 0.862
_refine_diff_density_min -0.809
_refine_diff_density_rms 0.096
_refine_ls_abs_structure_details 'Flack H D (1983), Acta Cryst. A39, 876-881'
_refine_ls_abs_structure_Flack -0.010(14)
_refine_ls_extinction_coef 0.00056(16)
_refine_ls_extinction_expression Fc^*^=kFc[1+0.001xFc^2^\l^3^/sin(2\q)]^-1/4^
_refine_ls_extinction_method SHELXL
_refine_ls_goodness_of_fit_ref 0.993
_refine_ls_hydrogen_treatment constr
_refine_ls_matrix_type full
_refine_ls_number_parameters 407
_refine_ls_number_reflns 6424
_refine_ls_number_restraints 2
_refine_ls_restrained_S_all 0.993
_refine_ls_R_factor_all 0.0705
_refine_ls_R_factor_gt 0.0527
_refine_ls_shift/su_max 0.000
_refine_ls_shift/su_mean 0.000
_refine_ls_structure_factor_coef Fsqd
_refine_ls_weighting_details 'calc w=1/[\s^2^(Fo^2^)+(0.0863P)^2^+0.0000P] where P=(Fo^2^+2Fc^2^)/3'
_refine_ls_weighting_scheme calc
_refine_ls_wR_factor_gt 0.1301
_refine_ls_wR_factor_ref 0.1408
_reflns_number_gt 5082
_reflns_number_total 6424
_reflns_threshold_expression >2sigma(I)
_cod_data_source_file c1nj20271e.txt
_cod_data_source_block farra7
_cod_original_cell_volume 3806.1(8)
_cod_original_sg_symbol_H-M Cc
_cod_database_code 7052795

loop_
_symmetry_equiv_pos_as_xyz
'x, y, z'
'x, -y, z+1/2'
'x+1/2, y+1/2, z'
'x+1/2, -y+1/2, z+1/2'

loop_
_atom_site_label
_atom_site_type_symbol
_atom_site_fract_x
_atom_site_fract_y
_atom_site_fract_z
_atom_site_U_iso_or_equiv
_atom_site_adp_type
_atom_site_occupancy
_atom_site_symmetry_multiplicity
_atom_site_calc_flag
_atom_site_refinement_flags
C1 C -0.5293(11) 0.1532(4) -0.1689(6) 0.049(2) Uani 1 1 d .
C2 C -0.5986(14) 0.1027(5) -0.1895(8) 0.072(3) Uani 1 1 d .
H2 H -0.6480 0.0846 -0.1551 0.086 Uiso 1 1 calc R
C3 C -0.5924(18) 0.0807(6) -0.2606(10) 0.093(5) Uani 1 1 d .
H3 H -0.6418 0.0482 -0.2756 0.111 Uiso 1 1 calc R
C4 C -0.5146(19) 0.1060(6) -0.3093(9) 0.091(5) Uani 1 1 d .
H4 H -0.5085 0.0895 -0.3563 0.110 Uiso 1 1 calc R
C5 C -0.4456(15) 0.1543(6) -0.2918(6) 0.073(3) Uani 1 1 d .
H5 H -0.3927 0.1704 -0.3264 0.088 Uiso 1 1 calc R
C6 C -0.4542(12) 0.1802(5) -0.2208(6) 0.057(3) Uani 1 1 d .
H6 H -0.4113 0.2142 -0.2087 0.068 Uiso 1 1 calc R
C7 C -0.4438(11) 0.2441(4) -0.0588(5) 0.042(2) Uani 1 1 d .
C8 C -0.3313(10) 0.2455(4) 0.0091(5) 0.049(2) Uani 1 1 d .
H8 H -0.3158 0.2153 0.0415 0.059 Uiso 1 1 calc R
C9 C -0.2445(12) 0.2901(5) 0.0285(6) 0.056(3) Uani 1 1 d .
H9 H -0.1708 0.2906 0.0741 0.068 Uiso 1 1 calc R
C10 C -0.2659(13) 0.3354(5) -0.0202(6) 0.061(3) Uani 1 1 d .
H10 H -0.2055 0.3660 -0.0076 0.073 Uiso 1 1 calc R
C11 C -0.3762(13) 0.3347(4) -0.0864(6) 0.054(2) Uani 1 1 d .
H11 H -0.3905 0.3649 -0.1187 0.065 Uiso 1 1 calc R
C12 C -0.4665(11) 0.2897(4) -0.1061(5) 0.045(2) Uani 1 1 d .
H12 H -0.5423 0.2899 -0.1509 0.054 Uiso 1 1 calc R
C13 C -0.7586(10) 0.2037(3) -0.1020(5) 0.0395(18) Uani 1 1 d .
C14 C -0.8229(11) 0.2210(4) -0.1758(5) 0.051(2) Uani 1 1 d .
H14 H -0.7653 0.2233 -0.2143 0.061 Uiso 1 1 calc R
C15 C -0.9736(12) 0.2349(5) -0.1919(8) 0.068(3) Uani 1 1 d .
H15 H -1.0191 0.2468 -0.2415 0.082 Uiso 1 1 calc R
C16 C -1.0587(13) 0.2311(5) -0.1328(9) 0.079(4) Uani 1 1 d .
H16 H -1.1608 0.2405 -0.1434 0.095 Uiso 1 1 calc R
C17 C -0.9927(16) 0.2138(6) -0.0608(10) 0.090(4) Uani 1 1 d .
H17 H -1.0498 0.2112 -0.0221 0.108 Uiso 1 1 calc R
C18 C -0.8419(14) 0.2000(5) -0.0443(7) 0.066(3) Uani 1 1 d .
H18 H -0.7964 0.1883 0.0055 0.079 Uiso 1 1 calc R
C19 C -0.5261(16) 0.1406(5) -0.0006(7) 0.069(3) Uani 1 1 d .
H19C H -0.4209 0.1305 0.0109 0.104 Uiso 1 1 calc R
H19B H -0.5874 0.1087 -0.0130 0.104 Uiso 1 1 calc R
H19A H -0.5517 0.1580 0.0442 0.104 Uiso 1 1 calc R
C20 C 0.4839(11) 0.0388(4) 0.4343(5) 0.046(2) Uani 1 1 d .
C21 C 0.3359(12) 0.0342(5) 0.3910(5) 0.055(3) Uani 1 1 d .
H21 H 0.3123 0.0487 0.3409 0.066 Uiso 1 1 calc R
C22 C 0.2242(12) 0.0085(5) 0.4214(6) 0.055(2) Uani 1 1 d .
H22 H 0.1276 0.0040 0.3910 0.066 Uiso 1 1 calc R
C23 C 0.2570(12) -0.0102(4) 0.4970(6) 0.054(2) Uani 1 1 d .
H23 H 0.1807 -0.0256 0.5187 0.065 Uiso 1 1 calc R
C24 C 0.4017(13) -0.0064(4) 0.5406(5) 0.052(2) Uani 1 1 d .
H24 H 0.4232 -0.0206 0.5909 0.062 Uiso 1 1 calc R
C25 C 0.5178(11) 0.0188(4) 0.5101(5) 0.045(2) Uani 1 1 d .
H25 H 0.6152 0.0219 0.5401 0.055 Uiso 1 1 calc R
C26 C 0.7119(11) 0.0230(4) 0.3384(5) 0.043(2) Uani 1 1 d .
C27 C 0.7385(11) -0.0279(4) 0.3664(5) 0.047(2) Uani 1 1 d .
H27 H 0.7047 -0.0380 0.4112 0.056 Uiso 1 1 calc R
C28 C 0.8158(13) -0.0655(4) 0.3291(5) 0.052(2) Uani 1 1 d .
H28 H 0.8350 -0.1001 0.3494 0.063 Uiso 1 1 calc R
C29 C 0.8627(15) -0.0506(5) 0.2626(6) 0.069(3) Uani 1 1 d .
H29 H 0.9139 -0.0755 0.2374 0.083 Uiso 1 1 calc R
C30 C 0.8350(18) 0.0008(6) 0.2323(7) 0.084(4) Uani 1 1 d .
H30 H 0.8678 0.0104 0.1870 0.101 Uiso 1 1 calc R
C31 C 0.7591(15) 0.0380(5) 0.2690(6) 0.071(3) Uani 1 1 d .
H31 H 0.7392 0.0725 0.2483 0.086 Uiso 1 1 calc R
C32 C 0.7640(10) 0.0986(4) 0.4690(5) 0.042(2) Uani 1 1 d .
C33 C 0.8873(12) 0.0675(4) 0.5075(5) 0.052(2) Uani 1 1 d .
H33 H 0.9021 0.0330 0.4890 0.062 Uiso 1 1 calc R
C34 C 0.9860(14) 0.0867(5) 0.5717(6) 0.064(3) Uani 1 1 d .
H34 H 1.0651 0.0652 0.5977 0.076 Uiso 1 1 calc R
C35 C 0.9656(16) 0.1381(5) 0.5965(6) 0.069(3) Uani 1 1 d .
H35 H 1.0341 0.1517 0.6391 0.083 Uiso 1 1 calc R
C36 C 0.8483(18) 0.1700(5) 0.5610(7) 0.074(4) Uani 1 1 d .
H36 H 0.8372 0.2046 0.5800 0.088 Uiso 1 1 calc R
C37 C 0.7459(14) 0.1512(5) 0.4969(7) 0.061(3) Uani 1 1 d .
H37 H 0.6660 0.1729 0.4725 0.074 Uiso 1 1 calc R
C38 C 0.5402(15) 0.1238(5) 0.3269(7) 0.068(3) Uani 1 1 d .
H38A H 0.6160 0.1411 0.3037 0.102 Uiso 1 1 calc R
H38B H 0.4951 0.1501 0.3558 0.102 Uiso 1 1 calc R
H38C H 0.4634 0.1085 0.2866 0.102 Uiso 1 1 calc R
Br1 Br -0.17711(10) 0.17837(4) 0.19588(5) 0.0505(3) Uani 1 1 d .
Br2 Br -0.12267(12) 0.08979(5) 0.04295(6) 0.0623(3) Uani 1 1 d .
Br3 Br 0.19915(14) 0.06079(6) 0.18584(6) 0.0770(4) Uani 1 1 d .
Br4 Br 0.20711(16) 0.20513(6) 0.17316(7) 0.0823(4) Uani 1 1 d .
Cu1 Cu 0.02659(11) 0.13437(4) 0.15098(5) 0.0407(3) Uani 1 1 d .
P1 P -0.5605(3) 0.18597(9) -0.08176(13) 0.0411(5) Uani 1 1 d .
P2 P 0.6259(3) 0.07146(10) 0.39123(13) 0.0452(6) Uani 1 1 d .

loop_
_atom_site_aniso_label
_atom_site_aniso_U_11
_atom_site_aniso_U_22
_atom_site_aniso_U_33
_atom_site_aniso_U_23
_atom_site_aniso_U_13
_atom_site_aniso_U_12
C1 0.034(5) 0.043(5) 0.069(5) -0.016(4) 0.008(4) 0.010(4)
C2 0.057(8) 0.042(6) 0.111(9) -0.014(6) 0.005(6) 0.001(5)
C3 0.068(9) 0.058(8) 0.140(13) -0.045(9) -0.006(9) 0.007(7)
C4 0.093(11) 0.084(11) 0.087(8) -0.048(8) -0.005(8) 0.013(9)
C5 0.069(8) 0.096(10) 0.054(6) -0.024(6) 0.011(5) 0.011(7)
C6 0.046(6) 0.057(6) 0.066(6) -0.012(5) 0.009(5) 0.002(5)
C7 0.041(5) 0.045(5) 0.043(4) -0.006(3) 0.019(4) -0.003(4)
C8 0.035(5) 0.063(6) 0.046(4) -0.006(4) 0.003(4) -0.004(5)
C9 0.043(6) 0.071(7) 0.054(5) -0.017(5) 0.007(4) -0.013(5)
C10 0.055(7) 0.063(7) 0.063(6) -0.018(5) 0.011(5) -0.016(6)
C11 0.061(7) 0.043(6) 0.064(6) 0.001(4) 0.024(5) -0.005(5)
C12 0.046(6) 0.041(5) 0.048(4) -0.004(4) 0.012(4) 0.001(4)
C13 0.029(4) 0.035(5) 0.056(4) 0.001(4) 0.011(4) -0.001(4)
C14 0.040(6) 0.051(6) 0.061(5) 0.006(4) 0.006(4) 0.009(5)
C15 0.034(6) 0.051(7) 0.105(8) -0.005(6) -0.019(5) 0.016(5)
C16 0.031(6) 0.056(7) 0.151(13) -0.015(8) 0.020(7) 0.005(5)
C17 0.053(8) 0.091(10) 0.139(13) 0.017(9) 0.050(8) 0.011(7)
C18 0.055(7) 0.071(8) 0.078(7) 0.008(5) 0.028(6) 0.002(6)
C19 0.080(9) 0.050(6) 0.073(6) 0.021(5) 0.006(6) 0.003(6)
C20 0.052(6) 0.050(5) 0.040(4) 0.001(4) 0.020(4) -0.007(4)
C21 0.054(6) 0.065(7) 0.052(5) 0.001(4) 0.023(5) 0.003(5)
C22 0.036(5) 0.064(7) 0.068(6) -0.012(5) 0.018(4) -0.006(5)
C23 0.049(6) 0.054(6) 0.065(6) -0.010(5) 0.028(5) -0.003(5)
C24 0.072(8) 0.038(5) 0.050(4) -0.003(4) 0.024(5) -0.004(5)
C25 0.039(5) 0.052(6) 0.047(4) -0.004(4) 0.011(4) -0.005(4)
C26 0.054(6) 0.036(5) 0.042(4) 0.013(3) 0.017(4) -0.002(4)
C27 0.054(6) 0.055(6) 0.036(4) 0.003(4) 0.020(4) 0.001(5)
C28 0.063(7) 0.047(6) 0.050(5) -0.008(4) 0.017(4) 0.002(5)
C29 0.080(9) 0.075(8) 0.059(6) -0.025(6) 0.029(5) -0.012(7)
C30 0.126(12) 0.079(9) 0.068(6) -0.001(6) 0.071(8) -0.019(8)
C31 0.095(9) 0.079(8) 0.049(5) 0.012(5) 0.036(6) -0.014(7)
C32 0.040(5) 0.040(5) 0.050(4) -0.004(4) 0.017(4) -0.008(4)
C33 0.055(6) 0.054(6) 0.050(5) -0.015(4) 0.020(4) -0.008(5)
C34 0.066(7) 0.071(8) 0.053(5) -0.012(5) 0.011(5) -0.015(6)
C35 0.083(9) 0.076(8) 0.056(5) -0.023(6) 0.033(6) -0.036(7)
C36 0.098(11) 0.050(7) 0.087(8) -0.031(6) 0.051(8) -0.022(7)
C37 0.065(7) 0.048(6) 0.079(6) -0.010(5) 0.034(6) 0.001(5)
C38 0.074(8) 0.056(7) 0.078(7) 0.014(5) 0.023(6) -0.001(6)
Br1 0.0552(6) 0.0532(5) 0.0443(4) -0.0025(4) 0.0125(4) 0.0091(5)
Br2 0.0620(7) 0.0625(7) 0.0546(5) -0.0214(5) -0.0070(4) 0.0001(5)
Br3 0.0723(8) 0.0964(10) 0.0590(6) -0.0006(6) 0.0052(5) 0.0395(7)
Br4 0.0789(9) 0.0933(10) 0.0763(7) -0.0257(6) 0.0192(6) -0.0452(8)
Cu1 0.0388(6) 0.0492(6) 0.0323(4) -0.0042(4) 0.0030(4) -0.0026(5)
P1 0.0351(12) 0.0360(12) 0.0519(11) 0.0069(9) 0.0080(9) 0.0031(10)
P2 0.0481(15) 0.0401(13) 0.0507(11) 0.0068(10) 0.0182(10) 0.0009(11)

loop_
_atom_type_symbol
_atom_type_description
_atom_type_scat_dispersion_real
_atom_type_scat_dispersion_imag
_atom_type_scat_source
C C 0.0033 0.0016 'International Tables Vol C Tables 4.2.6.8 and 6.1.1.4'
H H 0.0000 0.0000 'International Tables Vol C Tables 4.2.6.8 and 6.1.1.4'
Br Br -0.2901 2.4595 'International Tables Vol C Tables 4.2.6.8 and 6.1.1.4'
Cu Cu 0.3201 1.2651 'International Tables Vol C Tables 4.2.6.8 and 6.1.1.4'
P P 0.1023 0.0942 'International Tables Vol C Tables 4.2.6.8 and 6.1.1.4'

loop_
_geom_angle_atom_site_label_1
_geom_angle_atom_site_label_2
_geom_angle_atom_site_label_3
_geom_angle
C6 C1 C2 120.2(10)
C6 C1 P1 120.8(8)
C2 C1 P1 118.6(9)
C3 C2 C1 119.2(13)
C3 C2 H2 120.4
C1 C2 H2 120.4
C4 C3 C2 120.4(13)
C4 C3 H3 119.8
C2 C3 H3 119.8
C5 C4 C3 122.5(12)
C5 C4 H4 118.8
C3 C4 H4 118.8
C4 C5 C6 119.6(13)
C4 C5 H5 120.2
C6 C5 H5 120.2
C1 C6 C5 118.1(11)
C1 C6 H6 120.9
C5 C6 H6 120.9
C12 C7 C8 118.7(9)
C12 C7 P1 120.7(7)
C8 C7 P1 120.5(8)
C9 C8 C7 121.1(10)
C9 C8 H8 119.4
C7 C8 H8 119.4
C8 C9 C10 119.9(10)
C8 C9 H9 120.1
C10 C9 H9 120.1
C11 C10 C9 119.6(10)
C11 C10 H10 120.2
C9 C10 H10 120.2
C10 C11 C12 121.0(10)
C10 C11 H11 119.5
C12 C11 H11 119.5
C11 C12 C7 119.7(9)
C11 C12 H12 120.1
C7 C12 H12 120.1
C14 C13 C18 121.4(10)
C14 C13 P1 118.4(7)
C18 C13 P1 120.2(8)
C13 C14 C15 119.0(10)
C13 C14 H14 120.5
C15 C14 H14 120.5
C14 C15 C16 119.5(11)
C14 C15 H15 120.2
C16 C15 H15 120.2
C17 C16 C15 120.3(11)
C17 C16 H16 119.9
C15 C16 H16 119.9
C16 C17 C18 120.5(12)
C16 C17 H17 119.8
C18 C17 H17 119.8
C17 C18 C13 119.3(12)
C17 C18 H18 120.3
C13 C18 H18 120.3
P1 C19 H19C 109.5
P1 C19 H19B 109.5
H19C C19 H19B 109.5
P1 C19 H19A 109.5
H19C C19 H19A 109.5
H19B C19 H19A 109.5
C25 C20 C21 119.4(8)
C25 C20 P2 121.3(7)
C21 C20 P2 119.2(7)
C22 C21 C20 121.0(9)
C22 C21 H21 119.5
C20 C21 H21 119.5
C23 C22 C21 119.4(10)
C23 C22 H22 120.3
C21 C22 H22 120.3
C24 C23 C22 120.5(9)
C24 C23 H23 119.8
C22 C23 H23 119.8
C23 C24 C25 120.9(9)
C23 C24 H24 119.6
C25 C24 H24 119.6
C20 C25 C24 118.6(9)
C20 C25 H25 120.7
C24 C25 H25 120.7
C27 C26 C31 119.5(9)
C27 C26 P2 120.0(6)
C31 C26 P2 120.4(8)
C26 C27 C28 121.2(8)
C26 C27 H27 119.4
C28 C27 H27 119.4
C29 C28 C27 119.1(10)
C29 C28 H28 120.4
C27 C28 H28 120.4
C28 C29 C30 120.8(10)
C28 C29 H29 119.6
C30 C29 H29 119.6
C31 C30 C29 120.2(9)
C31 C30 H30 119.9
C29 C30 H30 119.9
C30 C31 C26 119.2(11)
C30 C31 H31 120.4
C26 C31 H31 120.4
C33 C32 C37 118.2(9)
C33 C32 P2 121.6(7)
C37 C32 P2 120.1(8)
C34 C33 C32 121.6(10)
C34 C33 H33 119.2
C32 C33 H33 119.2
C35 C34 C33 118.5(12)
C35 C34 H34 120.8
C33 C34 H34 120.8
C36 C35 C34 122.2(11)
C36 C35 H35 118.9
C34 C35 H35 118.9
C35 C36 C37 120.3(11)
C35 C36 H36 119.8
C37 C36 H36 119.8
C36 C37 C32 119.2(12)
C36 C37 H37 120.4
C32 C37 H37 120.4
P2 C38 H38A 109.5
P2 C38 H38B 109.5
H38A C38 H38B 109.5
P2 C38 H38C 109.5
H38A C38 H38C 109.5
H38B C38 H38C 109.5
Br2 Cu1 Br4 137.59(6)
Br2 Cu1 Br3 94.91(6)
Br4 Cu1 Br3 97.51(7)
Br2 Cu1 Br1 97.12(5)
Br4 Cu1 Br1 99.00(6)
Br3 Cu1 Br1 139.71(6)
C7 P1 C19 109.1(5)
C7 P1 C1 111.7(4)
C19 P1 C1 111.1(6)
C7 P1 C13 111.4(4)
C19 P1 C13 108.4(5)
C1 P1 C13 105.0(4)
C32 P2 C26 109.9(4)
C32 P2 C38 110.8(5)
C26 P2 C38 109.8(5)
C32 P2 C20 107.2(4)
C26 P2 C20 109.5(4)
C38 P2 C20 109.6(5)

loop_
_geom_bond_atom_site_label_1
_geom_bond_atom_site_label_2
_geom_bond_distance
C1 C6 1.402(15)
C1 C2 1.408(15)
C1 P1 1.797(9)
C2 C3 1.37(2)
C2 H2 0.9300
C3 C4 1.36(2)
C3 H3 0.9300
C4 C5 1.35(2)
C4 H4 0.9300
C5 C6 1.413(14)
C5 H5 0.9300
C6 H6 0.9300
C7 C12 1.389(13)
C7 C8 1.397(13)
C7 P1 1.776(9)
C8 C9 1.354(14)
C8 H8 0.9300
C9 C10 1.395(16)
C9 H9 0.9300
C10 C11 1.365(16)
C10 H10 0.9300
C11 C12 1.379(14)
C11 H11 0.9300
C12 H12 0.9300
C13 C14 1.371(13)
C13 C18 1.376(13)
C13 P1 1.800(9)
C14 C15 1.372(14)
C14 H14 0.9300
C15 C16 1.407(18)
C15 H15 0.9300
C16 C17 1.35(2)
C16 H16 0.9300
C17 C18 1.373(18)
C17 H17 0.9300
C18 H18 0.9300
C19 P1 1.787(10)
C19 H19C 0.9600
C19 H19B 0.9600
C19 H19A 0.9600
C20 C25 1.389(12)
C20 C21 1.398(14)
C20 P2 1.800(9)
C21 C22 1.381(14)
C21 H21 0.9300
C22 C23 1.375(14)
C22 H22 0.9300
C23 C24 1.374(15)
C23 H23 0.9300
C24 C25 1.408(14)
C24 H24 0.9300
C25 H25 0.9300
C26 C27 1.353(13)
C26 C31 1.413(12)
C26 P2 1.780(10)
C27 C28 1.397(13)
C27 H27 0.9300
C28 C29 1.363(14)
C28 H28 0.9300
C29 C30 1.380(18)
C29 H29 0.9300
C30 C31 1.377(18)
C30 H30 0.9300
C31 H31 0.9300
C32 C33 1.406(14)
C32 C37 1.408(14)
C32 P2 1.778(9)
C33 C34 1.368(15)
C33 H33 0.9300
C34 C35 1.366(17)
C34 H34 0.9300
C35 C36 1.36(2)
C35 H35 0.9300
C36 C37 1.380(18)
C36 H36 0.9300
C37 H37 0.9300
C38 P2 1.785(11)
C38 H38A 0.9600
C38 H38B 0.9600
C38 H38C 0.9600
Br1 Cu1 2.3941(14)
Br2 Cu1 2.3593(13)
Br3 Cu1 2.3887(16)
Br4 Cu1 2.3644(16)

loop_
_geom_torsion_atom_site_label_1
_geom_torsion_atom_site_label_2
_geom_torsion_atom_site_label_3
_geom_torsion_atom_site_label_4
_geom_torsion
C6 C1 C2 C3 -0.4(17)
P1 C1 C2 C3 171.5(10)
C1 C2 C3 C4 3(2)
C2 C3 C4 C5 -3(2)
C3 C4 C5 C6 0(2)
C2 C1 C6 C5 -2.4(16)
P1 C1 C6 C5 -174.2(8)
C4 C5 C6 C1 2.8(18)
C12 C7 C8 C9 -0.6(14)
P1 C7 C8 C9 -178.1(7)
C7 C8 C9 C10 -0.7(15)
C8 C9 C10 C11 1.1(16)
C9 C10 C11 C12 -0.2(16)
C10 C11 C12 C7 -1.1(15)
C8 C7 C12 C11 1.5(13)
P1 C7 C12 C11 178.9(7)
C18 C13 C14 C15 0.0(16)
P1 C13 C14 C15 -179.6(8)
C13 C14 C15 C16 -0.1(16)
C14 C15 C16 C17 0.0(19)
C15 C16 C17 C18 0(2)
C16 C17 C18 C13 0(2)
C14 C13 C18 C17 0.3(18)
P1 C13 C18 C17 179.9(10)
C25 C20 C21 C22 -2.2(15)
P2 C20 C21 C22 178.8(8)
C20 C21 C22 C23 3.6(16)
C21 C22 C23 C24 -3.8(16)
C22 C23 C24 C25 2.7(15)
C21 C20 C25 C24 1.0(14)
P2 C20 C25 C24 179.9(7)
C23 C24 C25 C20 -1.2(14)
C31 C26 C27 C28 1.9(16)
P2 C26 C27 C28 -175.2(8)
C26 C27 C28 C29 -1.2(16)
C27 C28 C29 C30 0.2(18)
C28 C29 C30 C31 0(2)
C29 C30 C31 C26 1(2)
C27 C26 C31 C30 -1.7(18)
P2 C26 C31 C30 175.4(10)
C37 C32 C33 C34 1.5(14)
P2 C32 C33 C34 -174.2(8)
C32 C33 C34 C35 -2.2(15)
C33 C34 C35 C36 1.9(17)
C34 C35 C36 C37 -0.9(17)
C35 C36 C37 C32 0.2(16)
C33 C32 C37 C36 -0.5(14)
P2 C32 C37 C36 175.3(8)
C12 C7 P1 C19 -168.9(8)
C8 C7 P1 C19 8.5(9)
C12 C7 P1 C1 67.9(8)
C8 C7 P1 C1 -114.7(8)
C12 C7 P1 C13 -49.2(8)
C8 C7 P1 C13 128.2(8)
C6 C1 P1 C7 -16.2(10)
C2 C1 P1 C7 171.9(8)
C6 C1 P1 C19 -138.3(9)
C2 C1 P1 C19 49.9(10)
C6 C1 P1 C13 104.7(8)
C2 C1 P1 C13 -67.2(9)
C14 C13 P1 C7 83.4(8)
C18 C13 P1 C7 -96.2(9)
C14 C13 P1 C19 -156.5(8)
C18 C13 P1 C19 23.8(10)
C14 C13 P1 C1 -37.7(9)
C18 C13 P1 C1 142.6(9)
C33 C32 P2 C26 -31.9(8)
C37 C32 P2 C26 152.5(7)
C33 C32 P2 C38 -153.5(7)
C37 C32 P2 C38 31.0(9)
C33 C32 P2 C20 87.0(8)
C37 C32 P2 C20 -88.6(8)
C27 C26 P2 C32 80.0(9)
C31 C26 P2 C32 -97.2(10)
C27 C26 P2 C38 -157.9(9)
C31 C26 P2 C38 25.0(11)
C27 C26 P2 C20 -37.5(10)
C31 C26 P2 C20 145.4(9)
C25 C20 P2 C32 -25.8(9)
C21 C20 P2 C32 153.1(8)
C25 C20 P2 C26 93.3(8)
C21 C20 P2 C26 -87.7(9)
C25 C20 P2 C38 -146.2(8)
C21 C20 P2 C38 32.8(10)
